data_1556600
loop_
_publ_author_name
'Liu, Kuan-Guan'
'Rouhani, Farzaneh'
'Gao, Xue-Mei'
'Abbasi-Azad, Mahsa'
'Li, Jing-Zhe'
'Hu, Xiu-De'
'Wang, Wei'
'Hu, Mao-Lin'
'Morsali, Ali'

_publ_section_title
;
 Bilateral photocatalytic mechanism of dye degradation by a designed
 ferrocene-functionalized cluster under natural sunlight
;
_journal_issue 3
_journal_name_full 'Catalysis Science &amp; Technology'
_journal_page_first 757
_journal_page_last 767
_journal_paper_doi 10.1039/C9CY02003A
_journal_volume 10
_journal_year 2020
_chemical_formula_sum 'C122.5 H108.5 Cu2 Fe O7 P6'
_chemical_formula_weight 2061.34
_space_group_crystal_system orthorhombic
_space_group_IT_number 61
_space_group_name_Hall '-P 2ac 2ab'
_space_group_name_H-M_alt 'P b c a'
_atom_sites_solution_hydrogens geom
_atom_sites_solution_primary direct
_atom_sites_solution_secondary difmap
_audit_creation_method SHELXL-2014/7
_audit_update_record
;
2019-08-14 deposited with the CCDC.	2019-12-16 downloaded from the CCDC.
;
_cell_angle_alpha 90
_cell_angle_beta 90
_cell_angle_gamma 90
_cell_formula_units_Z 8
_cell_length_a 24.582(3)
_cell_length_b 20.281(2)
_cell_length_c 40.461(5)
_cell_measurement_reflns_used 14518
_cell_measurement_temperature 150(2)
_cell_measurement_theta_max 26.022
_cell_measurement_theta_min 2.834
_cell_volume 20172(4)
_computing_cell_refinement 'Bruker SAINT'
_computing_data_collection 'Bruker APEX3'
_computing_data_reduction 'Bruker SAINT'
_computing_molecular_graphics 'Bruker SHELXL or DIAMOND'
_computing_publication_material 'Bruker SHELXL'
_computing_structure_refinement 'SHELXL-2014/7 (Sheldrick, 2014)'
_computing_structure_solution 'SHELXL-2014/7 (Sheldrick, 2014)'
_diffrn_ambient_temperature 150(2)
_diffrn_measured_fraction_theta_full 0.998
_diffrn_measured_fraction_theta_max 0.999
_diffrn_measurement_device_type 'CCD area detector'
_diffrn_measurement_method 'phi and omega scans'
_diffrn_radiation_type MoK\a
_diffrn_radiation_wavelength 0.71073
_diffrn_reflns_av_R_equivalents 0.0484
_diffrn_reflns_av_unetI/netI 0.0292
_diffrn_reflns_Laue_measured_fraction_full 0.998
_diffrn_reflns_Laue_measured_fraction_max 0.999
_diffrn_reflns_limit_h_max 29
_diffrn_reflns_limit_h_min -30
_diffrn_reflns_limit_k_max 24
_diffrn_reflns_limit_k_min -25
_diffrn_reflns_limit_l_max 45
_diffrn_reflns_limit_l_min -49
_diffrn_reflns_number 178295
_diffrn_reflns_point_group_measured_fraction_full 0.998
_diffrn_reflns_point_group_measured_fraction_max 0.999
_diffrn_reflns_theta_full 25.242
_diffrn_reflns_theta_max 26.022
_diffrn_reflns_theta_min 2.834
_diffrn_source 'fine-focus sealed tube'
_exptl_absorpt_coefficient_mu 0.714
_exptl_absorpt_correction_T_max 0.898
_exptl_absorpt_correction_T_min 0.787
_exptl_absorpt_correction_type multi-scan
_exptl_absorpt_process_details
;
 SADABS 2016/2: Krause, L., Herbst-Irmer, R., Sheldrick G.M. & Stalke D.,
 J. Appl. Cryst. 48 (2015) 3-10
;
_exptl_crystal_colour bronze
_exptl_crystal_density_diffrn 1.357
_exptl_crystal_density_meas ?
_exptl_crystal_density_method 'not measured'
_exptl_crystal_description block
_exptl_crystal_F_000 8588
_exptl_crystal_size_max 0.350
_exptl_crystal_size_mid 0.280
_exptl_crystal_size_min 0.150
_refine_diff_density_max 0.830
_refine_diff_density_min -0.636
_refine_diff_density_rms 0.081
_refine_ls_extinction_method none
_refine_ls_goodness_of_fit_ref 1.063
_refine_ls_hydrogen_treatment constr
_refine_ls_matrix_type full
_refine_ls_number_parameters 1313
_refine_ls_number_reflns 19852
_refine_ls_number_restraints 229
_refine_ls_restrained_S_all 1.060
_refine_ls_R_factor_all 0.0809
_refine_ls_R_factor_gt 0.0530
_refine_ls_shift/su_max 0.002
_refine_ls_shift/su_mean 0.000
_refine_ls_structure_factor_coef Fsqd
_refine_ls_weighting_details 'w=1/[\s^2^(Fo^2^)+(0.0517P)^2^+46.0548P] where P=(Fo^2^+2Fc^2^)/3'
_refine_ls_weighting_scheme calc
_refine_ls_wR_factor_gt 0.1197
_refine_ls_wR_factor_ref 0.1398
_reflns_Friedel_coverage 0.000
_reflns_number_gt 14518
_reflns_number_total 19852
_reflns_threshold_expression 'I > 2\s(I)'
_cod_data_source_file c9cy02003a2.cif
_cod_data_source_block P
_cod_depositor_comments
;
The following automatic conversions were performed:

data item '_exptl_crystal_density_meas' value 'not measured' was
changed to '?' -- the value is perceived as not measured.

Automatic conversion script
Id: cif_fix_values 7556 2019-12-06 15:28:31Z antanas 

 Adding full bibliography for 1556599--1556600.cif.

 Adding full bibliography for 1556599--1556600.cif.
;
_cod_original_formula_sum 'C122.50 H108.50 Cu2 Fe O7 P6'
_cod_database_code 1556600
_shelx_shelxl_version_number 2014/7
_shelx_space_group_comment
;
The symmetry employed for this shelxl refinement is uniquely defined
by the following loop, which should always be used as a source of
symmetry information in preference to the above space-group names.
They are only intended as comments.
;
_shelx_estimated_absorpt_t_min 0.788
_shelx_estimated_absorpt_t_max 0.900

loop_
_space_group_symop_operation_xyz
'x, y, z'
'-x+1/2, -y, z+1/2'
'-x, y+1/2, -z+1/2'
'x+1/2, -y+1/2, -z'
'-x, -y, -z'
'x-1/2, y, -z-1/2'
'x, -y-1/2, z-1/2'
'-x-1/2, y-1/2, z'

loop_
_atom_site_label
_atom_site_type_symbol
_atom_site_fract_x
_atom_site_fract_y
_atom_site_fract_z
_atom_site_U_iso_or_equiv
_atom_site_adp_type
_atom_site_occupancy
_atom_site_site_symmetry_order
_atom_site_calc_flag
_atom_site_refinement_flags_posn
_atom_site_refinement_flags_adp
_atom_site_refinement_flags_occupancy
_atom_site_disorder_assembly
_atom_site_disorder_group
Cu1 Cu 0.36858(2) 0.74576(2) 0.48990(2) 0.02098(9) Uani 1 1 d . . . . .
Cu2 Cu 0.62228(2) 0.60752(2) 0.25863(2) 0.02233(10) Uani 1 1 d . . . . .
Fe1 Fe 0.49795(2) 0.67921(2) 0.37448(2) 0.02616(12) Uani 1 1 d . . . . .
P1 P 0.42849(3) 0.74677(4) 0.53475(2) 0.02195(17) Uani 1 1 d . . . . .
P2 P 0.32005(3) 0.84273(4) 0.48217(2) 0.02166(17) Uani 1 1 d . . . . .
P3 P 0.32109(3) 0.64590(4) 0.48477(2) 0.02172(17) Uani 1 1 d . . . . .
P4 P 0.67368(3) 0.70551(4) 0.26390(2) 0.02297(17) Uani 1 1 d . . . . .
P6 P 0.56312(3) 0.61165(4) 0.21384(2) 0.02326(18) Uani 1 1 d . . . . .
O1 O 0.40488(9) 0.72418(11) 0.44470(5) 0.0298(5) Uani 1 1 d . . . . .
O2 O 0.43494(10) 0.82045(11) 0.42617(6) 0.0326(5) Uani 1 1 d . . . . .
O4 O 0.58582(10) 0.62421(12) 0.30403(5) 0.0314(5) Uani 1 1 d . . . . .
O5 O 0.54888(10) 0.53235(12) 0.32462(6) 0.0371(6) Uani 1 1 d . . . . .
O6 O 0.53100(12) 0.87168(16) 0.41245(8) 0.0545(8) Uani 1 1 d . . . . .
H6A H 0.5027 0.8485 0.4126 0.082 Uiso 1 1 calc R U . . .
O7 O 0.60566(15) 0.9105(2) 0.36779(9) 0.0769(11) Uani 1 1 d . . . . .
H7A H 0.5842 0.8989 0.3829 0.115 Uiso 1 1 calc R U . . .
O8 O 0.44705(15) 0.4774(2) 0.33571(10) 0.0758(10) Uani 1 1 d . . . . .
H8 H 0.4791 0.4912 0.3337 0.114 Uiso 1 1 calc R U . . .
C1 C 0.43029(13) 0.73058(17) 0.38919(8) 0.0268(7) Uani 1 1 d . . . . .
C2 C 0.41592(14) 0.66464(17) 0.38025(8) 0.0305(7) Uani 1 1 d . . . . .
H2 H 0.3985 0.6313 0.3951 0.037 Uiso 1 1 calc R U . . .
C3 C 0.43129(14) 0.6543(2) 0.34678(9) 0.0364(8) Uani 1 1 d . . . . .
H3 H 0.4265 0.6126 0.3339 0.044 Uiso 1 1 calc R U . . .
C4 C 0.45480(15) 0.7135(2) 0.33483(8) 0.0373(9) Uani 1 1 d . . . . .
H4 H 0.4695 0.7206 0.3121 0.045 Uiso 1 1 calc R U . . .
C5 C 0.45425(14) 0.76049(18) 0.36053(8) 0.0319(8) Uani 1 1 d . . . . .
H5 H 0.4685 0.8066 0.3591 0.038 Uiso 1 1 calc R U . . .
C6 C 0.54269(15) 0.64794(19) 0.41424(8) 0.0360(8) Uani 1 1 d . . . . .
H6 H 0.5292 0.6441 0.4375 0.043 Uiso 1 1 calc R U . . .
C7 C 0.53995(14) 0.59802(18) 0.38978(8) 0.0315(8) Uani 1 1 d . . . . .
H7 H 0.5246 0.5528 0.3928 0.038 Uiso 1 1 calc R U . . .
C8 C 0.56310(13) 0.62381(17) 0.35987(8) 0.0274(7) Uani 1 1 d . . . . .
C9 C 0.57982(14) 0.68946(18) 0.36679(8) 0.0321(8) Uani 1 1 d . . . . .
H9 H 0.5972 0.7204 0.3507 0.039 Uiso 1 1 calc R U . . .
C10 C 0.56695(14) 0.7043(2) 0.40014(9) 0.0374(9) Uani 1 1 d . . . . .
H10 H 0.5738 0.7472 0.4116 0.045 Uiso 1 1 calc R U . . .
C11 C 0.56587(13) 0.59062(17) 0.32686(8) 0.0278(7) Uani 1 1 d . . . . .
C12 C 0.42330(12) 0.76084(16) 0.42265(8) 0.0251(7) Uani 1 1 d . . . . .
C13 C 0.49961(12) 0.74698(16) 0.52170(8) 0.0242(7) Uani 1 1 d . . . . .
C14 C 0.51279(14) 0.78001(18) 0.49280(8) 0.0308(7) Uani 1 1 d . . . . .
H14 H 0.4847 0.7976 0.4793 0.037 Uiso 1 1 calc R U . . .
C15 C 0.56674(14) 0.78764(19) 0.48341(9) 0.0361(8) Uani 1 1 d . . . . .
H15 H 0.5756 0.8106 0.4637 0.043 Uiso 1 1 calc R U . . .
C16 C 0.60747(15) 0.7617(2) 0.50296(10) 0.0425(9) Uani 1 1 d . . . . .
H16 H 0.6444 0.7669 0.4966 0.051 Uiso 1 1 calc R U . . .
C17 C 0.59481(15) 0.7285(2) 0.53155(10) 0.0418(9) Uani 1 1 d . . . . .
H17 H 0.6231 0.7108 0.5449 0.050 Uiso 1 1 calc R U . . .
C18 C 0.54116(14) 0.72050(18) 0.54104(9) 0.0328(8) Uani 1 1 d . . . . .
H18 H 0.5326 0.6970 0.5607 0.039 Uiso 1 1 calc R U . . .
C19 C 0.42612(12) 0.67936(16) 0.56506(8) 0.0248(7) Uani 1 1 d . . . . .
C20 C 0.42970(13) 0.61487(17) 0.55362(8) 0.0296(7) Uani 1 1 d . . . . .
H20 H 0.4349 0.6070 0.5307 0.036 Uiso 1 1 calc R U . . .
C21 C 0.42578(14) 0.56196(18) 0.57518(9) 0.0339(8) Uani 1 1 d . . . . .
H21 H 0.4272 0.5182 0.5669 0.041 Uiso 1 1 calc R U . . .
C22 C 0.41980(15) 0.57298(19) 0.60884(9) 0.0387(9) Uani 1 1 d . . . . .
H22 H 0.4175 0.5368 0.6237 0.046 Uiso 1 1 calc R U . . .
C23 C 0.41726(18) 0.6366(2) 0.62051(9) 0.0479(10) Uani 1 1 d . . . . .
H23 H 0.4133 0.6443 0.6435 0.057 Uiso 1 1 calc R U . . .
C24 C 0.42047(16) 0.68953(19) 0.59892(9) 0.0384(9) Uani 1 1 d . . . . .
H24 H 0.4188 0.7332 0.6073 0.046 Uiso 1 1 calc R U . . .
C25 C 0.42595(13) 0.81758(16) 0.56262(7) 0.0245(7) Uani 1 1 d . . . . .
C26 C 0.47179(15) 0.85145(17) 0.57326(9) 0.0329(8) Uani 1 1 d . . . . .
H26 H 0.5067 0.8389 0.5653 0.039 Uiso 1 1 calc R U . . .
C27 C 0.46720(16) 0.90361(19) 0.59545(10) 0.0421(9) Uani 1 1 d . . . . .
H27 H 0.4989 0.9262 0.6026 0.051 Uiso 1 1 calc R U . . .
C28 C 0.41714(17) 0.92259(19) 0.60703(9) 0.0424(9) Uani 1 1 d . . . . .
H28 H 0.4142 0.9582 0.6222 0.051 Uiso 1 1 calc R U . . .
C29 C 0.37119(16) 0.88978(19) 0.59656(9) 0.0396(9) Uani 1 1 d . . . . .
H29 H 0.3365 0.9031 0.6044 0.047 Uiso 1 1 calc R U . . .
C30 C 0.37533(14) 0.83753(18) 0.57471(8) 0.0320(8) Uani 1 1 d . . . . .
H30 H 0.3434 0.8150 0.5679 0.038 Uiso 1 1 calc R U . . .
C31 C 0.27414(13) 0.85080(16) 0.44673(8) 0.0240(7) Uani 1 1 d . . . . .
C32 C 0.29560(14) 0.84002(18) 0.41526(8) 0.0311(8) Uani 1 1 d . . . . .
H32 H 0.3321 0.8255 0.4128 0.037 Uiso 1 1 calc R U . . .
C33 C 0.26360(15) 0.8504(2) 0.38760(8) 0.0386(9) Uani 1 1 d . . . . .
H33 H 0.2786 0.8437 0.3662 0.046 Uiso 1 1 calc R U . . .
C34 C 0.21012(15) 0.8706(2) 0.39066(9) 0.0398(9) Uani 1 1 d . . . . .
H34 H 0.1882 0.8767 0.3716 0.048 Uiso 1 1 calc R U . . .
C35 C 0.18883(14) 0.8817(2) 0.42174(9) 0.0375(9) Uani 1 1 d . . . . .
H35 H 0.1522 0.8961 0.4240 0.045 Uiso 1 1 calc R U . . .
C36 C 0.22044(13) 0.87197(17) 0.44959(8) 0.0304(7) Uani 1 1 d . . . . .
H36 H 0.2054 0.8798 0.4709 0.036 Uiso 1 1 calc R U . . .
C37 C 0.35890(12) 0.91943(16) 0.47795(8) 0.0247(7) Uani 1 1 d . . . . .
C38 C 0.34763(15) 0.96784(17) 0.45464(8) 0.0325(8) Uani 1 1 d . . . . .
H38 H 0.3184 0.9618 0.4396 0.039 Uiso 1 1 calc R U . . .
C39 C 0.37864(16) 1.02497(19) 0.45317(10) 0.0402(9) Uani 1 1 d . . . . .
H39 H 0.3709 1.0575 0.4370 0.048 Uiso 1 1 calc R U . . .
C40 C 0.42045(16) 1.03445(19) 0.47506(10) 0.0404(9) Uani 1 1 d . . . . .
H40 H 0.4415 1.0737 0.4743 0.049 Uiso 1 1 calc R U . . .
C41 C 0.43181(16) 0.9861(2) 0.49834(10) 0.0449(10) Uani 1 1 d . . . . .
H41 H 0.4606 0.9925 0.5137 0.054 Uiso 1 1 calc R U . . .
C42 C 0.40166(14) 0.92905(19) 0.49938(9) 0.0352(8) Uani 1 1 d . . . . .
H42 H 0.4104 0.8959 0.5151 0.042 Uiso 1 1 calc R U . . .
C43 C 0.27414(12) 0.85988(15) 0.51684(7) 0.0219(6) Uani 1 1 d . . . . .
C44 C 0.26828(14) 0.92158(17) 0.53093(8) 0.0288(7) Uani 1 1 d . . . . .
H44 H 0.2888 0.9576 0.5226 0.035 Uiso 1 1 calc R U . . .
C45 C 0.23260(15) 0.93126(18) 0.55706(8) 0.0358(8) Uani 1 1 d . . . . .
H45 H 0.2295 0.9737 0.5668 0.043 Uiso 1 1 calc R U . . .
C46 C 0.20153(15) 0.8795(2) 0.56900(9) 0.0382(9) Uani 1 1 d . . . . .
H46 H 0.1763 0.8866 0.5865 0.046 Uiso 1 1 calc R U . . .
C47 C 0.20755(15) 0.81748(19) 0.55523(9) 0.0367(8) Uani 1 1 d . . . . .
H47 H 0.1868 0.7816 0.5635 0.044 Uiso 1 1 calc R U . . .
C48 C 0.24366(14) 0.80756(17) 0.52947(8) 0.0294(7) Uani 1 1 d . . . . .
H48 H 0.2477 0.7647 0.5203 0.035 Uiso 1 1 calc R U . . .
C49 C 0.27066(13) 0.62698(15) 0.51663(8) 0.0234(6) Uani 1 1 d . . . . .
C50 C 0.28334(14) 0.64070(18) 0.54939(8) 0.0339(8) Uani 1 1 d . . . . .
H50 H 0.3183 0.6575 0.5547 0.041 Uiso 1 1 calc R U . . .
C51 C 0.24581(16) 0.6303(2) 0.57435(9) 0.0411(9) Uani 1 1 d . . . . .
H51 H 0.2552 0.6396 0.5966 0.049 Uiso 1 1 calc R U . . .
C52 C 0.19494(15) 0.60641(19) 0.56689(9) 0.0380(9) Uani 1 1 d . . . . .
H52 H 0.1690 0.5997 0.5840 0.046 Uiso 1 1 calc R U . . .
C53 C 0.18176(14) 0.59227(19) 0.53456(9) 0.0374(8) Uani 1 1 d . . . . .
H53 H 0.1467 0.5755 0.5294 0.045 Uiso 1 1 calc R U . . .
C54 C 0.21926(14) 0.60233(17) 0.50961(8) 0.0307(7) Uani 1 1 d . . . . .
H54 H 0.2098 0.5923 0.4874 0.037 Uiso 1 1 calc R U . . .
C55 C 0.36466(13) 0.57210(16) 0.48367(8) 0.0248(7) Uani 1 1 d . . . . .
C56 C 0.41289(14) 0.57528(17) 0.46595(8) 0.0317(8) Uani 1 1 d . . . . .
H56 H 0.4227 0.6148 0.4548 0.038 Uiso 1 1 calc R U . . .
C57 C 0.44678(16) 0.52067(19) 0.46452(10) 0.0414(9) Uani 1 1 d . . . . .
H57 H 0.4797 0.5229 0.4523 0.050 Uiso 1 1 calc R U . . .
C58 C 0.43307(16) 0.46312(19) 0.48065(10) 0.0411(9) Uani 1 1 d . . . . .
H58 H 0.4563 0.4258 0.4796 0.049 Uiso 1 1 calc R U . . .
C59 C 0.38504(15) 0.46058(18) 0.49831(9) 0.0364(8) Uani 1 1 d . . . . .
H59 H 0.3754 0.4211 0.5095 0.044 Uiso 1 1 calc R U . . .
C60 C 0.35101(14) 0.51422(17) 0.49989(9) 0.0303(7) Uani 1 1 d . . . . .
H60 H 0.3181 0.5116 0.5121 0.036 Uiso 1 1 calc R U . . .
C61 C 0.28137(13) 0.63544(16) 0.44691(7) 0.0261(7) Uani 1 1 d . . . . .
C62 C 0.24342(15) 0.68351(18) 0.43899(9) 0.0343(8) Uani 1 1 d . . . . .
H62 H 0.2402 0.7215 0.4525 0.041 Uiso 1 1 calc R U . . .
C63 C 0.21025(17) 0.6767(2) 0.41156(10) 0.0457(10) Uani 1 1 d . . . . .
H63 H 0.1845 0.7101 0.4064 0.055 Uiso 1 1 calc R U . . .
C64 C 0.21444(18) 0.6223(2) 0.39185(9) 0.0486(11) Uani 1 1 d . . . . .
H64 H 0.1916 0.6178 0.3731 0.058 Uiso 1 1 calc R U . . .
C65 C 0.25183(17) 0.5738(2) 0.39923(9) 0.0461(10) Uani 1 1 d . . . . .
H65 H 0.2547 0.5360 0.3855 0.055 Uiso 1 1 calc R U . . .
C66 C 0.28520(15) 0.58010(19) 0.42666(8) 0.0364(8) Uani 1 1 d . . . . .
H66 H 0.3108 0.5465 0.4317 0.044 Uiso 1 1 calc R U . . .
C67 C 0.72377(13) 0.72112(16) 0.23145(8) 0.0252(7) Uani 1 1 d . . . . .
C68 C 0.77951(14) 0.7215(2) 0.23719(9) 0.0392(9) Uani 1 1 d . . . . .
H68 H 0.7928 0.7186 0.2592 0.047 Uiso 1 1 calc R U . . .
C69 C 0.81576(16) 0.7261(2) 0.21111(11) 0.0520(11) Uani 1 1 d . . . . .
H69 H 0.8537 0.7247 0.2154 0.062 Uiso 1 1 calc R U . . .
C70 C 0.79779(17) 0.73252(19) 0.17948(10) 0.0435(10) Uani 1 1 d . . . . .
H70 H 0.8230 0.7365 0.1618 0.052 Uiso 1 1 calc R U . . .
C71 C 0.74268(17) 0.7332(2) 0.17336(9) 0.0458(10) Uani 1 1 d . . . . .
H71 H 0.7298 0.7376 0.1513 0.055 Uiso 1 1 calc R U . . .
C72 C 0.70588(15) 0.72741(19) 0.19912(8) 0.0372(9) Uani 1 1 d . . . . .
H72 H 0.6680 0.7278 0.1946 0.045 Uiso 1 1 calc R U . . .
C73 C 0.71302(14) 0.71856(17) 0.30185(8) 0.0284(7) Uani 1 1 d . . . . .
C74 C 0.7350(2) 0.7791(2) 0.30964(10) 0.0579(13) Uani 1 1 d . . . . .
H74 H 0.7288 0.8156 0.2954 0.069 Uiso 1 1 calc R U . . .
C75 C 0.7658(2) 0.7876(2) 0.33790(11) 0.0668(15) Uani 1 1 d . . . . .
H75 H 0.7808 0.8296 0.3428 0.080 Uiso 1 1 calc R U . . .
C76 C 0.77470(18) 0.7358(2) 0.35871(10) 0.0498(11) Uani 1 1 d . . . . .
H76 H 0.7967 0.7413 0.3778 0.060 Uiso 1 1 calc R U . . .
C77 C 0.7519(2) 0.6760(2) 0.35191(11) 0.0561(12) Uani 1 1 d . . . . .
H77 H 0.7569 0.6401 0.3667 0.067 Uiso 1 1 calc R U . . .
C78 C 0.72124(17) 0.6678(2) 0.32328(10) 0.0443(10) Uani 1 1 d . . . . .
H78 H 0.7057 0.6259 0.3186 0.053 Uiso 1 1 calc R U . . .
C79 C 0.63205(13) 0.78044(17) 0.26455(8) 0.0290(7) Uani 1 1 d . . . . .
C80 C 0.64769(17) 0.83893(19) 0.24934(12) 0.0471(10) Uani 1 1 d . . . . .
H80 H 0.6792 0.8399 0.2357 0.057 Uiso 1 1 calc R U . . .
C81 C 0.61794(18) 0.8950(2) 0.25395(13) 0.0558(12) Uani 1 1 d . . . . .
H81 H 0.6300 0.9354 0.2445 0.067 Uiso 1 1 calc R U . . .
C82 C 0.5707(2) 0.8936(2) 0.27206(13) 0.0665(14) Uani 1 1 d . . . . .
H82 H 0.5495 0.9325 0.2745 0.080 Uiso 1 1 calc R U . . .
C83 C 0.55413(19) 0.8356(2) 0.28673(12) 0.0588(13) Uani 1 1 d . . . . .
H83 H 0.5216 0.8348 0.2994 0.071 Uiso 1 1 calc R U . . .
C84 C 0.58438(15) 0.7790(2) 0.28310(9) 0.0394(9) Uani 1 1 d . . . . .
H84 H 0.5728 0.7391 0.2932 0.047 Uiso 1 1 calc R U . . .
C85 C 0.71084(14) 0.49951(16) 0.29972(8) 0.0285(7) Uani 1 1 d . . . . .
C86 C 0.68505(15) 0.49810(17) 0.33029(8) 0.0325(8) Uani 1 1 d . . . . .
H86 H 0.6465 0.5009 0.3314 0.039 Uiso 1 1 calc R U . . .
C87 C 0.71485(16) 0.49275(18) 0.35912(9) 0.0380(9) Uani 1 1 d . . . . .
H87 H 0.6968 0.4911 0.3799 0.046 Uiso 1 1 calc R U . . .
C88 C 0.77121(17) 0.4898(2) 0.35770(9) 0.0429(9) Uani 1 1 d . . . . .
H88 H 0.7918 0.4867 0.3775 0.051 Uiso 1 1 calc R U . . .
C89 C 0.79722(16) 0.4913(2) 0.32755(10) 0.0464(10) Uani 1 1 d . . . . .
H89 H 0.8358 0.4893 0.3266 0.056 Uiso 1 1 calc R U . . .
C90 C 0.76725(14) 0.4956(2) 0.29862(9) 0.0394(9) Uani 1 1 d . . . . .
H90 H 0.7854 0.4960 0.2779 0.047 Uiso 1 1 calc R U . . .
P5 P 0.66834(3) 0.50751(4) 0.26262(2) 0.02449(18) Uani 1 1 d D . . . .
C91 C 0.6306(4) 0.4312(4) 0.2693(2) 0.026(2) Uani 0.520(5) 1 d D U P A 1
C92 C 0.5756(3) 0.4310(4) 0.2628(2) 0.051(2) Uani 0.520(5) 1 d D U P A 1
H92 H 0.5581 0.4695 0.2547 0.062 Uiso 0.520(5) 1 calc R U P A 1
C93 C 0.5463(3) 0.3739(4) 0.2683(3) 0.070(3) Uani 0.520(5) 1 d D U P A 1
H93 H 0.5084 0.3731 0.2639 0.084 Uiso 0.520(5) 1 calc R U P A 1
C94 C 0.5714(4) 0.3186(5) 0.2799(3) 0.052(2) Uani 0.520(5) 1 d D U P A 1
H94 H 0.5509 0.2794 0.2830 0.062 Uiso 0.520(5) 1 calc R U P A 1
C95 C 0.6258(3) 0.3189(4) 0.2871(2) 0.0361(19) Uani 0.520(5) 1 d D U P A 1
H95 H 0.6432 0.2805 0.2955 0.043 Uiso 0.520(5) 1 calc R U P A 1
C96 C 0.6547(3) 0.3764(3) 0.28200(19) 0.0334(16) Uani 0.520(5) 1 d D U P A 1
H96 H 0.6923 0.3777 0.2874 0.040 Uiso 0.520(5) 1 calc R U P A 1
C91' C 0.6305(5) 0.4278(5) 0.2584(2) 0.029(3) Uani 0.480(5) 1 d D U P A 2
C92' C 0.6132(3) 0.4048(4) 0.22765(18) 0.0416(19) Uani 0.480(5) 1 d D U P A 2
H92' H 0.6189 0.4311 0.2086 0.050 Uiso 0.480(5) 1 calc R U P A 2
C93' C 0.5879(4) 0.3446(4) 0.2245(2) 0.050(2) Uani 0.480(5) 1 d D U P A 2
H93' H 0.5759 0.3303 0.2034 0.060 Uiso 0.480(5) 1 calc R U P A 2
C94' C 0.5797(3) 0.3043(4) 0.2520(2) 0.044(2) Uani 0.480(5) 1 d D U P A 2
H94' H 0.5614 0.2633 0.2497 0.053 Uiso 0.480(5) 1 calc R U P A 2
C95' C 0.5982(5) 0.3242(5) 0.2821(2) 0.048(3) Uani 0.480(5) 1 d D U P A 2
H95' H 0.5943 0.2962 0.3007 0.057 Uiso 0.480(5) 1 calc R U P A 2
C96' C 0.6228(4) 0.3859(4) 0.2854(2) 0.047(2) Uani 0.480(5) 1 d D U P A 2
H96' H 0.6346 0.3998 0.3067 0.056 Uiso 0.480(5) 1 calc R U P A 2
C97 C 0.73154(17) 0.43243(19) 0.21728(8) 0.0404(9) Uani 1 1 d . . . . .
H97 H 0.7133 0.3942 0.2252 0.049 Uiso 1 1 calc R U . . .
C98 C 0.7716(2) 0.4267(2) 0.19350(9) 0.0526(12) Uani 1 1 d . . . . .
H98 H 0.7809 0.3844 0.1852 0.063 Uiso 1 1 calc R U . . .
C99 C 0.79832(17) 0.4816(2) 0.18162(9) 0.0478(11) Uani 1 1 d . . . . .
H99 H 0.8260 0.4769 0.1654 0.057 Uiso 1 1 calc R U . . .
C100 C 0.78487(15) 0.5428(2) 0.19329(9) 0.0406(9) Uani 1 1 d . . . . .
H100 H 0.8028 0.5809 0.1851 0.049 Uiso 1 1 calc R U . . .
C101 C 0.74466(14) 0.54853(18) 0.21723(9) 0.0348(8) Uani 1 1 d . . . . .
H101 H 0.7353 0.5910 0.2253 0.042 Uiso 1 1 calc R U . . .
C102 C 0.71805(13) 0.49398(16) 0.22955(8) 0.0261(7) Uani 1 1 d . . . . .
C103 C 0.49090(13) 0.60826(16) 0.22460(8) 0.0272(7) Uani 1 1 d . . . . .
C104 C 0.45062(14) 0.62984(19) 0.20276(10) 0.0374(8) Uani 1 1 d . . . . .
H104 H 0.4606 0.6495 0.1823 0.045 Uiso 1 1 calc R U . . .
C105 C 0.39603(15) 0.6226(2) 0.21086(11) 0.0455(10) Uani 1 1 d . . . . .
H105 H 0.3686 0.6372 0.1960 0.055 Uiso 1 1 calc R U . . .
C106 C 0.38184(15) 0.5940(2) 0.24086(11) 0.0450(10) Uani 1 1 d . . . . .
H106 H 0.3445 0.5895 0.2465 0.054 Uiso 1 1 calc R U . . .
C107 C 0.42113(16) 0.5723(2) 0.26241(9) 0.0416(9) Uani 1 1 d . . . . .
H107 H 0.4110 0.5522 0.2827 0.050 Uiso 1 1 calc R U . . .
C108 C 0.47576(15) 0.57988(18) 0.25442(9) 0.0346(8) Uani 1 1 d . . . . .
H108 H 0.5029 0.5655 0.2695 0.042 Uiso 1 1 calc R U . . .
C109 C 0.57067(13) 0.54321(16) 0.18484(8) 0.0260(7) Uani 1 1 d . . . . .
C110 C 0.62251(14) 0.53104(19) 0.17210(9) 0.0357(8) Uani 1 1 d . . . . .
H110 H 0.6525 0.5566 0.1795 0.043 Uiso 1 1 calc R U . . .
C111 C 0.63043(16) 0.4818(2) 0.14867(10) 0.0426(9) Uani 1 1 d . . . . .
H111 H 0.6658 0.4744 0.1400 0.051 Uiso 1 1 calc R U . . .
C112 C 0.58766(17) 0.44381(19) 0.13797(9) 0.0418(9) Uani 1 1 d . . . . .
H112 H 0.5933 0.4101 0.1220 0.050 Uiso 1 1 calc R U . . .
C113 C 0.53620(16) 0.45511(19) 0.15069(9) 0.0385(9) Uani 1 1 d . . . . .
H113 H 0.5065 0.4288 0.1435 0.046 Uiso 1 1 calc R U . . .
C114 C 0.52765(14) 0.50433(17) 0.17383(8) 0.0304(7) Uani 1 1 d . . . . .
H114 H 0.4921 0.5116 0.1823 0.037 Uiso 1 1 calc R U . . .
C115 C 0.56460(13) 0.68220(17) 0.18526(8) 0.0286(7) Uani 1 1 d . . . . .
C116 C 0.57491(15) 0.6767(2) 0.15178(9) 0.0376(8) Uani 1 1 d . . . . .
H116 H 0.5819 0.6345 0.1426 0.045 Uiso 1 1 calc R U . . .
C117 C 0.57524(18) 0.7312(2) 0.13141(11) 0.0537(11) Uani 1 1 d . . . . .
H117 H 0.5824 0.7261 0.1085 0.064 Uiso 1 1 calc R U . . .
C118 C 0.5653(2) 0.7928(2) 0.14411(12) 0.0603(13) Uani 1 1 d . . . . .
H118 H 0.5658 0.8304 0.1301 0.072 Uiso 1 1 calc R U . . .
C119 C 0.5545(2) 0.7998(2) 0.17731(12) 0.0600(13) Uani 1 1 d . . . . .
H119 H 0.5475 0.8423 0.1862 0.072 Uiso 1 1 calc R U . . .
C120 C 0.55393(16) 0.74487(18) 0.19789(10) 0.0415(9) Uani 1 1 d . . . . .
H120 H 0.5462 0.7501 0.2207 0.050 Uiso 1 1 calc R U . . .
C121 C 0.5239(2) 0.9250(2) 0.43246(12) 0.0596(12) Uani 1 1 d . . . . .
H12D H 0.5185 0.9102 0.4553 0.089 Uiso 1 1 calc R U . . .
H12E H 0.4919 0.9499 0.4252 0.089 Uiso 1 1 calc R U . . .
H12F H 0.5561 0.9534 0.4313 0.089 Uiso 1 1 calc R U . . .
C122 C 0.6327(4) 0.8564(4) 0.35596(19) 0.049(2) Uani 0.5 1 d . U P . .
H12G H 0.6470 0.8307 0.3745 0.074 Uiso 0.5 1 calc R U P . .
H12H H 0.6628 0.8708 0.3418 0.074 Uiso 0.5 1 calc R U P . .
H12I H 0.6075 0.8291 0.3431 0.074 Uiso 0.5 1 calc R U P . .
C123 C 0.4331(2) 0.4742(3) 0.37019(14) 0.0683(14) Uani 1 1 d . . . . .
H12J H 0.4290 0.5190 0.3789 0.102 Uiso 1 1 calc R U . . .
H12K H 0.4620 0.4513 0.3823 0.102 Uiso 1 1 calc R U . . .
H12L H 0.3988 0.4502 0.3728 0.102 Uiso 1 1 calc R U . . .

loop_
_atom_site_aniso_label
_atom_site_aniso_U_11
_atom_site_aniso_U_22
_atom_site_aniso_U_33
_atom_site_aniso_U_23
_atom_site_aniso_U_13
_atom_site_aniso_U_12
Cu1 0.02056(19) 0.0217(2) 0.02063(19) 0.00042(15) 0.00154(14) 0.00018(15)
Cu2 0.0224(2) 0.0232(2) 0.02132(19) -0.00038(15) 0.00147(15) 0.00027(15)
Fe1 0.0286(3) 0.0299(3) 0.0200(2) 0.00079(19) 0.00283(18) 0.0067(2)
P1 0.0213(4) 0.0247(4) 0.0198(4) 0.0024(3) -0.0013(3) 0.0001(3)
P2 0.0211(4) 0.0225(4) 0.0214(4) 0.0017(3) 0.0002(3) 0.0014(3)
P3 0.0218(4) 0.0223(4) 0.0210(4) 0.0007(3) 0.0010(3) -0.0019(3)
P4 0.0238(4) 0.0230(4) 0.0221(4) -0.0012(3) 0.0020(3) -0.0023(3)
P6 0.0222(4) 0.0255(4) 0.0221(4) -0.0011(3) -0.0013(3) -0.0005(3)
O1 0.0334(13) 0.0313(13) 0.0249(11) -0.0020(10) 0.0080(10) 0.0039(10)
O2 0.0373(13) 0.0273(13) 0.0332(13) -0.0013(10) 0.0060(10) -0.0013(11)
O4 0.0374(13) 0.0350(14) 0.0219(11) -0.0024(10) 0.0082(10) 0.0027(11)
O5 0.0469(15) 0.0269(14) 0.0375(14) -0.0009(11) 0.0039(11) -0.0009(12)
O6 0.0513(18) 0.0553(19) 0.0567(18) 0.0026(15) 0.0041(15) -0.0104(15)
O7 0.056(2) 0.102(3) 0.072(2) 0.023(2) -0.0027(18) -0.019(2)
O8 0.060(2) 0.076(3) 0.092(3) -0.002(2) -0.0087(19) -0.018(2)
C1 0.0252(16) 0.0307(18) 0.0245(16) 0.0036(13) 0.0039(13) 0.0074(14)
C2 0.0301(18) 0.0330(19) 0.0284(17) -0.0015(14) 0.0017(14) 0.0031(15)
C3 0.0343(19) 0.044(2) 0.0304(18) -0.0066(16) -0.0040(15) 0.0092(17)
C4 0.041(2) 0.052(2) 0.0184(16) 0.0050(16) 0.0005(14) 0.0172(18)
C5 0.0317(18) 0.038(2) 0.0262(17) 0.0071(15) 0.0039(14) 0.0089(16)
C6 0.0355(19) 0.052(2) 0.0211(16) 0.0010(16) -0.0019(14) 0.0156(17)
C7 0.0337(18) 0.0334(19) 0.0275(17) 0.0065(14) 0.0025(14) 0.0110(15)
C8 0.0258(16) 0.0304(18) 0.0260(16) 0.0034(14) 0.0008(13) 0.0074(14)
C9 0.0291(18) 0.036(2) 0.0310(18) -0.0027(15) 0.0027(14) 0.0043(15)
C10 0.0329(19) 0.046(2) 0.0333(19) -0.0118(17) -0.0068(15) 0.0085(17)
C11 0.0224(16) 0.0332(19) 0.0276(17) 0.0015(14) 0.0052(13) 0.0069(14)
C12 0.0195(15) 0.0299(18) 0.0259(16) -0.0003(13) 0.0019(12) 0.0048(13)
C13 0.0224(15) 0.0253(17) 0.0249(16) -0.0044(13) 0.0008(12) -0.0027(13)
C14 0.0267(17) 0.036(2) 0.0297(17) -0.0010(15) -0.0029(14) -0.0036(15)
C15 0.0329(19) 0.045(2) 0.0301(18) -0.0026(16) 0.0065(15) -0.0092(17)
C16 0.0228(18) 0.047(2) 0.058(2) -0.0113(19) 0.0081(17) -0.0005(17)
C17 0.0293(19) 0.043(2) 0.053(2) 0.0027(19) -0.0026(17) 0.0079(17)
C18 0.0276(17) 0.034(2) 0.0364(19) 0.0038(15) -0.0026(15) 0.0037(15)
C19 0.0215(15) 0.0286(18) 0.0244(16) 0.0042(13) -0.0009(12) -0.0008(13)
C20 0.0311(18) 0.0308(19) 0.0270(17) 0.0015(14) -0.0024(14) 0.0018(15)
C21 0.0337(19) 0.0287(19) 0.039(2) 0.0062(15) -0.0055(15) 0.0035(15)
C22 0.042(2) 0.036(2) 0.038(2) 0.0164(16) 0.0082(16) 0.0076(17)
C23 0.069(3) 0.046(2) 0.0284(19) 0.0101(17) 0.0110(19) 0.012(2)
C24 0.055(2) 0.031(2) 0.0288(18) 0.0013(15) 0.0049(17) 0.0025(17)
C25 0.0287(17) 0.0234(17) 0.0214(15) 0.0033(13) -0.0013(12) 0.0021(13)
C26 0.0331(19) 0.0285(19) 0.0370(19) -0.0030(15) -0.0027(15) 0.0007(15)
C27 0.043(2) 0.033(2) 0.050(2) -0.0083(17) -0.0085(18) -0.0047(17)
C28 0.057(3) 0.035(2) 0.035(2) -0.0111(16) 0.0006(18) 0.0049(19)
C29 0.043(2) 0.041(2) 0.0343(19) -0.0007(16) 0.0065(16) 0.0118(18)
C30 0.0311(18) 0.038(2) 0.0271(17) 0.0002(15) -0.0012(14) 0.0037(15)
C31 0.0248(16) 0.0229(16) 0.0244(16) 0.0025(13) 0.0001(13) -0.0002(13)
C32 0.0264(17) 0.037(2) 0.0295(17) -0.0032(15) -0.0015(14) 0.0046(15)
C33 0.042(2) 0.052(2) 0.0223(17) -0.0041(16) 0.0007(15) -0.0024(18)
C34 0.036(2) 0.058(3) 0.0256(18) 0.0090(17) -0.0068(15) -0.0010(18)
C35 0.0250(17) 0.055(2) 0.0329(19) 0.0094(17) -0.0023(14) 0.0027(17)
C36 0.0272(17) 0.037(2) 0.0268(17) 0.0050(14) 0.0024(13) 0.0029(15)
C37 0.0197(15) 0.0276(17) 0.0268(16) 0.0031(13) 0.0055(12) 0.0024(13)
C38 0.0366(19) 0.0277(19) 0.0333(18) 0.0043(15) -0.0034(15) 0.0013(15)
C39 0.047(2) 0.030(2) 0.044(2) 0.0078(16) 0.0049(18) -0.0013(17)
C40 0.039(2) 0.035(2) 0.047(2) -0.0004(17) 0.0065(17) -0.0113(17)
C41 0.036(2) 0.051(3) 0.048(2) 0.0024(19) -0.0086(17) -0.0155(19)
C42 0.0279(18) 0.043(2) 0.0351(19) 0.0071(16) -0.0035(15) -0.0045(16)
C43 0.0221(15) 0.0234(16) 0.0203(15) 0.0000(12) -0.0014(12) 0.0040(13)
C44 0.0339(18) 0.0260(18) 0.0264(16) 0.0025(14) -0.0016(14) 0.0024(14)
C45 0.046(2) 0.033(2) 0.0289(18) -0.0060(15) 0.0016(16) 0.0075(17)
C46 0.035(2) 0.051(2) 0.0286(18) -0.0024(17) 0.0064(15) 0.0048(17)
C47 0.038(2) 0.042(2) 0.0302(18) 0.0048(16) 0.0056(15) -0.0055(17)
C48 0.0310(18) 0.0284(18) 0.0287(17) -0.0008(14) 0.0007(14) 0.0003(14)
C49 0.0244(16) 0.0207(16) 0.0251(16) 0.0015(12) 0.0010(12) 0.0009(13)
C50 0.0310(18) 0.040(2) 0.0310(18) -0.0010(15) 0.0006(14) -0.0062(16)
C51 0.050(2) 0.050(2) 0.0233(17) 0.0012(16) 0.0052(16) -0.0048(19)
C52 0.036(2) 0.043(2) 0.0347(19) 0.0080(17) 0.0139(16) 0.0015(17)
C53 0.0260(18) 0.040(2) 0.046(2) 0.0076(17) 0.0042(16) -0.0033(16)
C54 0.0292(18) 0.0323(19) 0.0307(18) 0.0012(14) -0.0001(14) -0.0035(15)
C55 0.0248(16) 0.0248(17) 0.0248(16) -0.0056(13) -0.0013(13) -0.0018(13)
C56 0.0349(19) 0.0287(19) 0.0315(18) -0.0003(14) 0.0038(15) 0.0003(15)
C57 0.037(2) 0.042(2) 0.046(2) -0.0021(18) 0.0083(17) 0.0072(17)
C58 0.041(2) 0.031(2) 0.050(2) -0.0067(17) -0.0041(18) 0.0085(17)
C59 0.040(2) 0.0249(19) 0.044(2) -0.0005(16) -0.0036(17) -0.0073(16)
C60 0.0264(17) 0.0278(18) 0.0366(18) 0.0010(14) 0.0008(14) -0.0021(14)
C61 0.0294(17) 0.0295(18) 0.0195(15) 0.0008(13) 0.0027(13) -0.0066(14)
C62 0.040(2) 0.0297(19) 0.0329(18) 0.0051(15) -0.0080(15) -0.0042(16)
C63 0.048(2) 0.047(2) 0.042(2) 0.0134(19) -0.0162(18) -0.0019(19)
C64 0.053(3) 0.064(3) 0.0292(19) 0.0035(19) -0.0150(18) -0.012(2)
C65 0.054(2) 0.055(3) 0.0297(19) -0.0131(18) -0.0034(18) -0.007(2)
C66 0.0346(19) 0.045(2) 0.0300(18) -0.0052(16) 0.0001(15) -0.0016(17)
C67 0.0277(17) 0.0204(16) 0.0274(16) 0.0001(13) 0.0015(13) -0.0016(13)
C68 0.0281(18) 0.056(3) 0.0340(19) 0.0093(17) 0.0034(15) -0.0002(17)
C69 0.030(2) 0.071(3) 0.055(3) 0.018(2) 0.0123(18) 0.007(2)
C70 0.048(2) 0.040(2) 0.043(2) 0.0060(18) 0.0234(18) 0.0038(18)
C71 0.057(3) 0.056(3) 0.0248(18) 0.0010(17) 0.0051(17) -0.019(2)
C72 0.0348(19) 0.048(2) 0.0289(18) 0.0000(16) -0.0023(15) -0.0122(17)
C73 0.0324(18) 0.0306(18) 0.0224(16) -0.0033(13) 0.0033(13) -0.0036(15)
C74 0.100(4) 0.036(2) 0.037(2) 0.0069(18) -0.024(2) -0.022(2)
C75 0.107(4) 0.049(3) 0.044(2) -0.003(2) -0.028(3) -0.030(3)
C76 0.060(3) 0.060(3) 0.029(2) -0.0026(19) -0.0150(18) -0.005(2)
C77 0.076(3) 0.047(3) 0.046(2) 0.008(2) -0.028(2) -0.006(2)
C78 0.055(2) 0.033(2) 0.045(2) 0.0031(17) -0.0168(19) -0.0053(18)
C79 0.0247(17) 0.0313(19) 0.0309(17) -0.0032(14) 0.0017(13) 0.0000(14)
C80 0.043(2) 0.030(2) 0.068(3) 0.0013(19) 0.016(2) 0.0021(18)
C81 0.052(3) 0.023(2) 0.092(4) 0.003(2) 0.027(2) 0.0002(18)
C82 0.073(3) 0.044(3) 0.082(4) 0.002(2) 0.014(3) 0.025(2)
C83 0.055(3) 0.063(3) 0.058(3) 0.007(2) 0.021(2) 0.024(2)
C84 0.041(2) 0.045(2) 0.0323(19) 0.0057(16) 0.0081(16) 0.0065(18)
C85 0.0308(17) 0.0264(18) 0.0284(17) 0.0069(14) -0.0011(14) 0.0047(14)
C86 0.0348(19) 0.032(2) 0.0302(18) -0.0003(15) 0.0002(15) 0.0022(15)
C87 0.052(2) 0.035(2) 0.0274(18) -0.0006(15) 0.0015(16) -0.0014(18)
C88 0.049(2) 0.045(2) 0.034(2) 0.0102(17) -0.0114(17) -0.0021(19)
C89 0.034(2) 0.064(3) 0.042(2) 0.010(2) -0.0060(17) 0.0031(19)
C90 0.0304(19) 0.055(3) 0.0325(19) 0.0130(17) 0.0026(15) 0.0081(17)
P5 0.0230(4) 0.0231(4) 0.0273(4) 0.0024(3) 0.0010(3) 0.0026(3)
C91 0.026(4) 0.028(4) 0.024(5) 0.006(4) 0.002(4) -0.004(3)
C92 0.041(4) 0.045(4) 0.067(5) 0.015(4) -0.013(4) -0.006(3)
C93 0.044(4) 0.062(5) 0.103(6) 0.018(5) -0.023(5) -0.022(4)
C94 0.045(5) 0.039(4) 0.072(5) 0.008(4) -0.008(5) -0.013(4)
C95 0.035(4) 0.026(4) 0.047(4) 0.002(3) 0.010(4) -0.001(3)
C96 0.028(4) 0.028(3) 0.044(4) 0.000(3) 0.004(3) 0.004(3)
C91' 0.035(4) 0.026(4) 0.026(6) 0.007(4) 0.000(4) 0.008(3)
C92' 0.050(4) 0.038(4) 0.037(4) 0.008(3) -0.020(3) -0.008(3)
C93' 0.059(5) 0.043(5) 0.048(5) 0.003(4) -0.026(4) -0.014(4)
C94' 0.039(4) 0.040(4) 0.055(5) -0.001(4) -0.004(4) -0.016(3)
C95' 0.057(7) 0.042(5) 0.044(5) 0.009(4) -0.001(6) -0.020(6)
C96' 0.064(5) 0.043(4) 0.034(4) -0.004(3) 0.005(4) -0.019(4)
C97 0.066(3) 0.030(2) 0.0254(18) 0.0021(15) 0.0012(17) 0.0113(18)
C98 0.089(3) 0.039(2) 0.029(2) -0.0020(17) 0.011(2) 0.028(2)
C99 0.050(2) 0.066(3) 0.0276(19) -0.0001(19) 0.0094(17) 0.019(2)
C100 0.038(2) 0.047(2) 0.037(2) -0.0065(17) 0.0079(16) -0.0059(18)
C101 0.0312(18) 0.035(2) 0.0379(19) -0.0094(16) 0.0042(15) -0.0025(16)
C102 0.0262(16) 0.0284(18) 0.0237(16) -0.0048(13) -0.0053(13) 0.0043(14)
C103 0.0238(16) 0.0258(18) 0.0320(17) -0.0060(14) 0.0015(13) -0.0011(13)
C104 0.0320(19) 0.036(2) 0.044(2) 0.0005(17) -0.0036(16) 0.0050(16)
C105 0.029(2) 0.045(2) 0.062(3) -0.005(2) -0.0092(18) 0.0029(17)
C106 0.0270(19) 0.046(2) 0.063(3) -0.018(2) 0.0106(18) -0.0061(17)
C107 0.039(2) 0.049(2) 0.037(2) -0.0141(17) 0.0087(17) -0.0168(18)
C108 0.0341(19) 0.040(2) 0.0299(18) -0.0070(15) 0.0007(15) -0.0070(16)
C109 0.0257(16) 0.0275(17) 0.0246(16) 0.0014(13) -0.0020(13) -0.0007(14)
C110 0.0280(18) 0.040(2) 0.039(2) -0.0076(16) 0.0000(15) -0.0011(16)
C111 0.037(2) 0.046(2) 0.045(2) -0.0133(18) 0.0031(17) 0.0051(18)
C112 0.057(2) 0.033(2) 0.036(2) -0.0139(16) -0.0027(18) 0.0058(18)
C113 0.041(2) 0.033(2) 0.041(2) -0.0061(16) -0.0051(17) -0.0074(17)
C114 0.0274(17) 0.0274(18) 0.0365(19) -0.0028(15) 0.0003(14) 0.0001(14)
C115 0.0252(16) 0.0325(19) 0.0280(17) 0.0038(14) -0.0068(13) -0.0052(14)
C116 0.038(2) 0.044(2) 0.0312(18) 0.0070(16) -0.0004(15) 0.0002(17)
C117 0.057(3) 0.064(3) 0.041(2) 0.021(2) -0.001(2) -0.001(2)
C118 0.067(3) 0.052(3) 0.061(3) 0.027(2) -0.015(2) -0.007(2)
C119 0.078(3) 0.034(2) 0.067(3) 0.007(2) -0.023(3) 0.005(2)
C120 0.052(2) 0.031(2) 0.041(2) -0.0011(16) -0.0116(18) 0.0053(18)
C121 0.071(3) 0.045(3) 0.062(3) 0.009(2) 0.009(2) -0.005(2)
C122 0.089(6) 0.022(4) 0.036(4) -0.018(3) 0.001(4) -0.012(4)
C123 0.057(3) 0.054(3) 0.094(4) 0.022(3) -0.003(3) -0.004(2)

loop_
_atom_type_symbol
_atom_type_description
_atom_type_scat_dispersion_real
_atom_type_scat_dispersion_imag
_atom_type_scat_source
C C 0.0033 0.0016 'International Tables Vol C Tables 4.2.6.8 and 6.1.1.4'
H H 0.0000 0.0000 'International Tables Vol C Tables 4.2.6.8 and 6.1.1.4'
Cu Cu 0.3201 1.2651 'International Tables Vol C Tables 4.2.6.8 and 6.1.1.4'
Fe Fe 0.3463 0.8444 'International Tables Vol C Tables 4.2.6.8 and 6.1.1.4'
O O 0.0106 0.0060 'International Tables Vol C Tables 4.2.6.8 and 6.1.1.4'
P P 0.1023 0.0942 'International Tables Vol C Tables 4.2.6.8 and 6.1.1.4'

loop_
_geom_angle_atom_site_label_1
_geom_angle_atom_site_label_2
_geom_angle_atom_site_label_3
_geom_angle
O1 Cu1 P2 106.26(7)
O1 Cu1 P1 114.45(7)
P2 Cu1 P1 114.90(3)
O1 Cu1 P3 87.36(7)
P2 Cu1 P3 117.62(3)
P1 Cu1 P3 112.94(3)
O4 Cu2 P6 114.48(7)
O4 Cu2 P5 106.94(7)
P6 Cu2 P5 112.93(3)
O4 Cu2 P4 90.80(7)
P6 Cu2 P4 111.97(3)
P5 Cu2 P4 117.78(3)
C7 Fe1 C8 41.17(13)
C7 Fe1 C4 140.79(15)
C8 Fe1 C4 111.49(13)
C7 Fe1 C5 178.08(13)
C8 Fe1 C5 140.74(13)
C4 Fe1 C5 40.36(14)
C7 Fe1 C9 68.31(14)
C8 Fe1 C9 40.66(14)
C4 Fe1 C9 110.87(15)
C5 Fe1 C9 113.10(15)
C7 Fe1 C3 111.85(15)
C8 Fe1 C3 109.47(14)
C4 Fe1 C3 40.48(16)
C5 Fe1 C3 68.14(15)
C9 Fe1 C3 136.75(14)
C7 Fe1 C6 40.56(14)
C8 Fe1 C6 68.67(13)
C4 Fe1 C6 177.99(17)
C5 Fe1 C6 138.36(15)
C9 Fe1 C6 67.85(14)
C3 Fe1 C6 141.50(16)
C7 Fe1 C1 137.10(13)
C8 Fe1 C1 177.14(14)
C4 Fe1 C1 68.57(13)
C5 Fe1 C1 41.00(13)
C9 Fe1 C1 142.17(14)
C3 Fe1 C1 68.61(14)
C6 Fe1 C1 111.38(13)
C7 Fe1 C2 110.29(14)
C8 Fe1 C2 136.39(14)
C4 Fe1 C2 68.18(14)
C5 Fe1 C2 68.37(14)
C9 Fe1 C2 176.73(14)
C3 Fe1 C2 40.57(13)
C6 Fe1 C2 113.19(14)
C1 Fe1 C2 40.79(13)
C7 Fe1 C10 68.18(15)
C8 Fe1 C10 68.59(14)
C4 Fe1 C10 137.84(17)
C5 Fe1 C10 111.93(16)
C9 Fe1 C10 40.48(14)
C3 Fe1 C10 177.19(15)
C6 Fe1 C10 40.20(16)
C1 Fe1 C10 113.41(14)
C2 Fe1 C10 142.22(14)
C13 P1 C25 102.08(15)
C13 P1 C19 103.00(15)
C25 P1 C19 99.89(14)
C13 P1 Cu1 112.27(10)
C25 P1 Cu1 117.69(10)
C19 P1 Cu1 119.45(11)
C31 P2 C37 99.92(14)
C31 P2 C43 101.69(14)
C37 P2 C43 103.35(14)
C31 P2 Cu1 119.84(11)
C37 P2 Cu1 117.63(10)
C43 P2 Cu1 111.96(10)
C49 P3 C61 101.78(14)
C49 P3 C55 103.93(15)
C61 P3 C55 101.31(15)
C49 P3 Cu1 117.12(11)
C61 P3 Cu1 116.09(11)
C55 P3 Cu1 114.48(11)
C67 P4 C79 104.06(15)
C67 P4 C73 102.78(15)
C79 P4 C73 99.36(15)
C67 P4 Cu2 116.16(11)
C79 P4 Cu2 113.58(11)
C73 P4 Cu2 118.59(11)
C109 P6 C103 102.88(15)
C109 P6 C115 100.67(15)
C103 P6 C115 101.42(15)
C109 P6 Cu2 114.18(11)
C103 P6 Cu2 114.85(11)
C115 P6 Cu2 120.36(11)
C12 O1 Cu1 131.2(2)
C11 O4 Cu2 137.5(2)
C121 O6 H6A 109.5
C122 O7 H7A 109.5
C123 O8 H8 109.5
C2 C1 C5 107.0(3)
C2 C1 C12 125.8(3)
C5 C1 C12 127.2(3)
C2 C1 Fe1 69.61(19)
C5 C1 Fe1 69.34(18)
C12 C1 Fe1 124.3(2)
C3 C2 C1 108.3(3)
C3 C2 Fe1 69.6(2)
C1 C2 Fe1 69.59(19)
C3 C2 H2 125.9
C1 C2 H2 125.9
Fe1 C2 H2 125.9
C4 C3 C2 108.0(3)
C4 C3 Fe1 69.6(2)
C2 C3 Fe1 69.8(2)
C4 C3 H3 126.0
C2 C3 H3 126.0
Fe1 C3 H3 126.0
C5 C4 C3 108.5(3)
C5 C4 Fe1 69.90(19)
C3 C4 Fe1 69.9(2)
C5 C4 H4 125.8
C3 C4 H4 125.8
Fe1 C4 H4 125.8
C4 C5 C1 108.3(3)
C4 C5 Fe1 69.7(2)
C1 C5 Fe1 69.66(19)
C4 C5 H5 125.9
C1 C5 H5 125.9
Fe1 C5 H5 125.9
C10 C6 C7 108.5(3)
C10 C6 Fe1 70.0(2)
C7 C6 Fe1 69.35(19)
C10 C6 H6 125.8
C7 C6 H6 125.8
Fe1 C6 H6 125.8
C6 C7 C8 108.0(3)
C6 C7 Fe1 70.1(2)
C8 C7 Fe1 69.57(18)
C6 C7 H7 126.0
C8 C7 H7 126.0
Fe1 C7 H7 126.0
C9 C8 C7 106.8(3)
C9 C8 C11 125.7(3)
C7 C8 C11 127.3(3)
C9 C8 Fe1 69.79(19)
C7 C8 Fe1 69.26(18)
C11 C8 Fe1 122.7(2)
C10 C9 C8 108.8(3)
C10 C9 Fe1 70.0(2)
C8 C9 Fe1 69.55(19)
C10 C9 H9 125.6
C8 C9 H9 125.6
Fe1 C9 H9 125.6
C6 C10 C9 107.9(3)
C6 C10 Fe1 69.8(2)
C9 C10 Fe1 69.5(2)
C6 C10 H10 126.1
C9 C10 H10 126.1
Fe1 C10 H10 126.1
O4 C11 O5 126.2(3)
O4 C11 C8 115.6(3)
O5 C11 C8 118.2(3)
O1 C12 O2 125.3(3)
O1 C12 C1 116.4(3)
O2 C12 C1 118.2(3)
C14 C13 C18 119.2(3)
C14 C13 P1 118.0(2)
C18 C13 P1 122.6(3)
C13 C14 C15 120.5(3)
C13 C14 H14 119.7
C15 C14 H14 119.7
C16 C15 C14 119.6(3)
C16 C15 H15 120.2
C14 C15 H15 120.2
C17 C16 C15 120.3(3)
C17 C16 H16 119.8
C15 C16 H16 119.8
C16 C17 C18 120.5(4)
C16 C17 H17 119.8
C18 C17 H17 119.8
C17 C18 C13 119.8(3)
C17 C18 H18 120.1
C13 C18 H18 120.1
C20 C19 C24 118.2(3)
C20 C19 P1 118.4(2)
C24 C19 P1 123.3(3)
C21 C20 C19 121.0(3)
C21 C20 H20 119.5
C19 C20 H20 119.5
C20 C21 C22 120.0(3)
C20 C21 H21 120.0
C22 C21 H21 120.0
C23 C22 C21 119.5(3)
C23 C22 H22 120.2
C21 C22 H22 120.2
C22 C23 C24 120.5(4)
C22 C23 H23 119.7
C24 C23 H23 119.7
C23 C24 C19 120.7(4)
C23 C24 H24 119.6
C19 C24 H24 119.6
C26 C25 C30 118.1(3)
C26 C25 P1 123.6(3)
C30 C25 P1 118.3(3)
C25 C26 C27 120.7(3)
C25 C26 H26 119.7
C27 C26 H26 119.7
C28 C27 C26 120.4(4)
C28 C27 H27 119.8
C26 C27 H27 119.8
C27 C28 C29 119.7(3)
C27 C28 H28 120.2
C29 C28 H28 120.2
C28 C29 C30 120.4(3)
C28 C29 H29 119.8
C30 C29 H29 119.8
C29 C30 C25 120.7(3)
C29 C30 H30 119.6
C25 C30 H30 119.6
C36 C31 C32 118.8(3)
C36 C31 P2 123.1(2)
C32 C31 P2 117.9(2)
C33 C32 C31 119.9(3)
C33 C32 H32 120.0
C31 C32 H32 120.0
C34 C33 C32 120.9(3)
C34 C33 H33 119.6
C32 C33 H33 119.6
C35 C34 C33 119.4(3)
C35 C34 H34 120.3
C33 C34 H34 120.3
C34 C35 C36 120.4(3)
C34 C35 H35 119.8
C36 C35 H35 119.8
C35 C36 C31 120.6(3)
C35 C36 H36 119.7
C31 C36 H36 119.7
C42 C37 C38 118.7(3)
C42 C37 P2 117.3(3)
C38 C37 P2 124.0(3)
C39 C38 C37 120.6(3)
C39 C38 H38 119.7
C37 C38 H38 119.7
C40 C39 C38 120.1(4)
C40 C39 H39 120.0
C38 C39 H39 120.0
C39 C40 C41 119.4(4)
C39 C40 H40 120.3
C41 C40 H40 120.3
C42 C41 C40 120.5(4)
C42 C41 H41 119.8
C40 C41 H41 119.8
C41 C42 C37 120.8(3)
C41 C42 H42 119.6
C37 C42 H42 119.6
C44 C43 C48 118.8(3)
C44 C43 P2 123.4(2)
C48 C43 P2 117.8(2)
C43 C44 C45 120.5(3)
C43 C44 H44 119.7
C45 C44 H44 119.7
C46 C45 C44 120.5(3)
C46 C45 H45 119.8
C44 C45 H45 119.8
C47 C46 C45 119.3(3)
C47 C46 H46 120.4
C45 C46 H46 120.4
C48 C47 C46 120.3(3)
C48 C47 H47 119.9
C46 C47 H47 119.9
C47 C48 C43 120.6(3)
C47 C48 H48 119.7
C43 C48 H48 119.7
C54 C49 C50 118.1(3)
C54 C49 P3 123.3(2)
C50 C49 P3 118.6(2)
C51 C50 C49 121.1(3)
C51 C50 H50 119.5
C49 C50 H50 119.5
C52 C51 C50 120.0(3)
C52 C51 H51 120.0
C50 C51 H51 120.0
C51 C52 C53 119.7(3)
C51 C52 H52 120.1
C53 C52 H52 120.1
C52 C53 C54 120.4(3)
C52 C53 H53 119.8
C54 C53 H53 119.8
C53 C54 C49 120.7(3)
C53 C54 H54 119.6
C49 C54 H54 119.6
C60 C55 C56 119.4(3)
C60 C55 P3 122.4(2)
C56 C55 P3 118.2(3)
C55 C56 C57 119.9(3)
C55 C56 H56 120.1
C57 C56 H56 120.1
C58 C57 C56 120.6(4)
C58 C57 H57 119.7
C56 C57 H57 119.7
C57 C58 C59 119.0(3)
C57 C58 H58 120.5
C59 C58 H58 120.5
C60 C59 C58 121.0(3)
C60 C59 H59 119.5
C58 C59 H59 119.5
C59 C60 C55 120.1(3)
C59 C60 H60 120.0
C55 C60 H60 120.0
C62 C61 C66 118.4(3)
C62 C61 P3 118.1(3)
C66 C61 P3 123.4(3)
C63 C62 C61 120.8(4)
C63 C62 H62 119.6
C61 C62 H62 119.6
C64 C63 C62 120.2(4)
C64 C63 H63 119.9
C62 C63 H63 119.9
C63 C64 C65 120.0(4)
C63 C64 H64 120.0
C65 C64 H64 120.0
C64 C65 C66 120.2(4)
C64 C65 H65 119.9
C66 C65 H65 119.9
C65 C66 C61 120.3(4)
C65 C66 H66 119.8
C61 C66 H66 119.8
C72 C67 C68 118.0(3)
C72 C67 P4 118.7(3)
C68 C67 P4 123.0(3)
C69 C68 C67 120.5(4)
C69 C68 H68 119.7
C67 C68 H68 119.7
C70 C69 C68 121.0(4)
C70 C69 H69 119.5
C68 C69 H69 119.5
C69 C70 C71 119.3(3)
C69 C70 H70 120.3
C71 C70 H70 120.3
C70 C71 C72 120.4(4)
C70 C71 H71 119.8
C72 C71 H71 119.8
C71 C72 C67 120.7(3)
C71 C72 H72 119.6
C67 C72 H72 119.6
C78 C73 C74 118.1(3)
C78 C73 P4 120.1(3)
C74 C73 P4 121.8(3)
C73 C74 C75 120.9(4)
C73 C74 H74 119.5
C75 C74 H74 119.5
C76 C75 C74 120.2(4)
C76 C75 H75 119.9
C74 C75 H75 119.9
C77 C76 C75 119.6(4)
C77 C76 H76 120.2
C75 C76 H76 120.2
C76 C77 C78 119.8(4)
C76 C77 H77 120.1
C78 C77 H77 120.1
C73 C78 C77 121.3(4)
C73 C78 H78 119.3
C77 C78 H78 119.3
C80 C79 C84 119.3(3)
C80 C79 P4 123.1(3)
C84 C79 P4 117.4(3)
C81 C80 C79 120.1(4)
C81 C80 H80 119.9
C79 C80 H80 119.9
C80 C81 C82 120.6(4)
C80 C81 H81 119.7
C82 C81 H81 119.7
C81 C82 C83 119.8(4)
C81 C82 H82 120.1
C83 C82 H82 120.1
C84 C83 C82 120.4(4)
C84 C83 H83 119.8
C82 C83 H83 119.8
C83 C84 C79 119.7(4)
C83 C84 H84 120.2
C79 C84 H84 120.2
C90 C85 C86 118.8(3)
C90 C85 P5 123.1(3)
C86 C85 P5 118.0(3)
C87 C86 C85 120.7(3)
C87 C86 H86 119.6
C85 C86 H86 119.6
C86 C87 C88 119.9(3)
C86 C87 H87 120.1
C88 C87 H87 120.1
C89 C88 C87 119.9(4)
C89 C88 H88 120.0
C87 C88 H88 120.0
C88 C89 C90 120.2(4)
C88 C89 H89 119.9
C90 C89 H89 119.9
C89 C90 C85 120.5(3)
C89 C90 H90 119.8
C85 C90 H90 119.8
C91 P5 C102 108.7(4)
C91 P5 C85 95.3(3)
C102 P5 C85 101.78(15)
C102 P5 C91' 97.8(4)
C85 P5 C91' 106.3(3)
C91 P5 Cu2 120.1(4)
C102 P5 Cu2 113.84(11)
C85 P5 Cu2 114.23(11)
C91' P5 Cu2 120.3(4)
C96 C91 C92 119.8(7)
C96 C91 P5 121.9(7)
C92 C91 P5 118.2(7)
C91 C92 C93 118.9(7)
C91 C92 H92 120.6
C93 C92 H92 120.6
C94 C93 C92 120.6(7)
C94 C93 H93 119.7
C92 C93 H93 119.7
C93 C94 C95 120.8(8)
C93 C94 H94 119.6
C95 C94 H94 119.6
C94 C95 C96 118.2(8)
C94 C95 H95 120.9
C96 C95 H95 120.9
C91 C96 C95 121.6(7)
C91 C96 H96 119.2
C95 C96 H96 119.2
C92' C91' C96' 116.9(7)
C92' C91' P5 121.5(7)
C96' C91' P5 121.4(7)
C93' C92' C91' 121.2(7)
C93' C92' H92' 119.4
C91' C92' H92' 119.4
C92' C93' C94' 120.7(7)
C92' C93' H93' 119.6
C94' C93' H93' 119.6
C95' C94' C93' 119.5(7)
C95' C94' H94' 120.3
C93' C94' H94' 120.3
C94' C95' C96' 119.9(8)
C94' C95' H95' 120.1
C96' C95' H95' 120.1
C91' C96' C95' 121.8(8)
C91' C96' H96' 119.1
C95' C96' H96' 119.1
C98 C97 C102 119.8(4)
C98 C97 H97 120.1
C102 C97 H97 120.1
C99 C98 C97 121.0(4)
C99 C98 H98 119.5
C97 C98 H98 119.5
C100 C99 C98 119.8(4)
C100 C99 H99 120.1
C98 C99 H99 120.1
C99 C100 C101 119.3(4)
C99 C100 H100 120.4
C101 C100 H100 120.4
C102 C101 C100 121.5(3)
C102 C101 H101 119.2
C100 C101 H101 119.2
C101 C102 C97 118.7(3)
C101 C102 P5 117.4(2)
C97 C102 P5 123.8(3)
C108 C103 C104 119.3(3)
C108 C103 P6 118.9(3)
C104 C103 P6 121.7(3)
C105 C104 C103 120.1(4)
C105 C104 H104 119.9
C103 C104 H104 119.9
C104 C105 C106 119.5(4)
C104 C105 H105 120.2
C106 C105 H105 120.2
C107 C106 C105 120.8(4)
C107 C106 H106 119.6
C105 C106 H106 119.6
C106 C107 C108 119.7(4)
C106 C107 H107 120.1
C108 C107 H107 120.1
C103 C108 C107 120.5(4)
C103 C108 H108 119.8
C107 C108 H108 119.8
C114 C109 C110 118.3(3)
C114 C109 P6 124.0(3)
C110 C109 P6 117.6(3)
C111 C110 C109 120.4(3)
C111 C110 H110 119.8
C109 C110 H110 119.8
C112 C111 C110 120.7(4)
C112 C111 H111 119.7
C110 C111 H111 119.7
C111 C112 C113 119.3(3)
C111 C112 H112 120.4
C113 C112 H112 120.4
C114 C113 C112 120.6(3)
C114 C113 H113 119.7
C112 C113 H113 119.7
C113 C114 C109 120.6(3)
C113 C114 H114 119.7
C109 C114 H114 119.7
C116 C115 C120 117.8(3)
C116 C115 P6 123.8(3)
C120 C115 P6 118.3(3)
C117 C116 C115 121.5(4)
C117 C116 H116 119.3
C115 C116 H116 119.3
C118 C117 C116 120.3(4)
C118 C117 H117 119.8
C116 C117 H117 119.8
C117 C118 C119 119.5(4)
C117 C118 H118 120.2
C119 C118 H118 120.2
C118 C119 C120 120.3(4)
C118 C119 H119 119.8
C120 C119 H119 119.8
C119 C120 C115 120.5(4)
C119 C120 H120 119.7
C115 C120 H120 119.7
O6 C121 H12D 109.5
O6 C121 H12E 109.5
H12D C121 H12E 109.5
O6 C121 H12F 109.5
H12D C121 H12F 109.5
H12E C121 H12F 109.5
O7 C122 H12G 109.5
O7 C122 H12H 109.5
H12G C122 H12H 109.5
O7 C122 H12I 109.5
H12G C122 H12I 109.5
H12H C122 H12I 109.5
O8 C123 H12J 109.5
O8 C123 H12K 109.5
H12J C123 H12K 109.5
O8 C123 H12L 109.5
H12J C123 H12L 109.5
H12K C123 H12L 109.5

loop_
_geom_bond_atom_site_label_1
_geom_bond_atom_site_label_2
_geom_bond_distance
Cu1 O1 2.082(2)
Cu1 P2 2.3213(9)
Cu1 P1 2.3371(9)
Cu1 P3 2.3468(9)
Cu2 O4 2.072(2)
Cu2 P6 2.3252(9)
Cu2 P5 2.3284(9)
Cu2 P4 2.3645(9)
Fe1 C7 2.040(3)
Fe1 C8 2.044(3)
Fe1 C4 2.045(3)
Fe1 C5 2.047(3)
Fe1 C9 2.047(3)
Fe1 C3 2.048(4)
Fe1 C6 2.050(3)
Fe1 C1 2.051(3)
Fe1 C2 2.051(3)
Fe1 C10 2.053(4)
P1 C13 1.826(3)
P1 C25 1.827(3)
P1 C19 1.838(3)
P2 C31 1.832(3)
P2 C37 1.833(3)
P2 C43 1.834(3)
P3 C49 1.829(3)
P3 C61 1.829(3)
P3 C55 1.841(3)
P4 C67 1.828(3)
P4 C79 1.832(4)
P4 C73 1.834(3)
P6 C109 1.827(3)
P6 C103 1.829(3)
P6 C115 1.840(3)
O1 C12 1.247(4)
O2 C12 1.250(4)
O4 C11 1.248(4)
O5 C11 1.257(4)
O6 C121 1.363(5)
O6 H6A 0.8400
O7 C122 1.368(8)
O7 H7A 0.8400
O8 C123 1.438(6)
O8 H8 0.8400
C1 C2 1.430(5)
C1 C5 1.435(5)
C1 C12 1.496(4)
C2 C3 1.421(5)
C2 H2 1.0000
C3 C4 1.416(6)
C3 H3 1.0000
C4 C5 1.411(5)
C4 H4 1.0000
C5 H5 1.0000
C6 C10 1.410(6)
C6 C7 1.417(5)
C6 H6 1.0000
C7 C8 1.436(5)
C7 H7 1.0000
C8 C9 1.421(5)
C8 C11 1.497(5)
C9 C10 1.418(5)
C9 H9 1.0000
C10 H10 1.0000
C13 C14 1.386(5)
C13 C18 1.394(5)
C14 C15 1.388(5)
C14 H14 0.9500
C15 C16 1.380(5)
C15 H15 0.9500
C16 C17 1.375(6)
C16 H16 0.9500
C17 C18 1.383(5)
C17 H17 0.9500
C18 H18 0.9500
C19 C20 1.390(5)
C19 C24 1.392(5)
C20 C21 1.386(5)
C20 H20 0.9500
C21 C22 1.388(5)
C21 H21 0.9500
C22 C23 1.375(6)
C22 H22 0.9500
C23 C24 1.387(5)
C23 H23 0.9500
C24 H24 0.9500
C25 C26 1.388(5)
C25 C30 1.397(5)
C26 C27 1.392(5)
C26 H26 0.9500
C27 C28 1.372(6)
C27 H27 0.9500
C28 C29 1.377(6)
C28 H28 0.9500
C29 C30 1.384(5)
C29 H29 0.9500
C30 H30 0.9500
C31 C36 1.393(4)
C31 C32 1.396(4)
C32 C33 1.384(5)
C32 H32 0.9500
C33 C34 1.382(5)
C33 H33 0.9500
C34 C35 1.381(5)
C34 H34 0.9500
C35 C36 1.383(5)
C35 H35 0.9500
C36 H36 0.9500
C37 C42 1.377(5)
C37 C38 1.389(5)
C38 C39 1.388(5)
C38 H38 0.9500
C39 C40 1.370(5)
C39 H39 0.9500
C40 C41 1.388(6)
C40 H40 0.9500
C41 C42 1.374(5)
C41 H41 0.9500
C42 H42 0.9500
C43 C44 1.382(4)
C43 C48 1.396(5)
C44 C45 1.388(5)
C44 H44 0.9500
C45 C46 1.385(5)
C45 H45 0.9500
C46 C47 1.384(5)
C46 H46 0.9500
C47 C48 1.384(5)
C47 H47 0.9500
C48 H48 0.9500
C49 C54 1.388(5)
C49 C50 1.390(5)
C50 C51 1.384(5)
C50 H50 0.9500
C51 C52 1.374(5)
C51 H51 0.9500
C52 C53 1.378(5)
C52 H52 0.9500
C53 C54 1.382(5)
C53 H53 0.9500
C54 H54 0.9500
C55 C60 1.386(5)
C55 C56 1.387(5)
C56 C57 1.387(5)
C56 H56 0.9500
C57 C58 1.379(6)
C57 H57 0.9500
C58 C59 1.381(5)
C58 H58 0.9500
C59 C60 1.374(5)
C59 H59 0.9500
C60 H60 0.9500
C61 C62 1.387(5)
C61 C66 1.393(5)
C62 C63 1.384(5)
C62 H62 0.9500
C63 C64 1.366(6)
C63 H63 0.9500
C64 C65 1.378(6)
C64 H64 0.9500
C65 C66 1.386(5)
C65 H65 0.9500
C66 H66 0.9500
C67 C72 1.386(5)
C67 C68 1.390(5)
C68 C69 1.384(5)
C68 H68 0.9500
C69 C70 1.360(6)
C69 H69 0.9500
C70 C71 1.377(6)
C70 H70 0.9500
C71 C72 1.385(5)
C71 H71 0.9500
C72 H72 0.9500
C73 C78 1.361(5)
C73 C74 1.378(5)
C74 C75 1.382(6)
C74 H74 0.9500
C75 C76 1.365(6)
C75 H75 0.9500
C76 C77 1.363(6)
C76 H76 0.9500
C77 C78 1.392(5)
C77 H77 0.9500
C78 H78 0.9500
C79 C80 1.391(5)
C79 C84 1.392(5)
C80 C81 1.365(6)
C80 H80 0.9500
C81 C82 1.373(6)
C81 H81 0.9500
C82 C83 1.379(7)
C82 H82 0.9500
C83 C84 1.377(6)
C83 H83 0.9500
C84 H84 0.9500
C85 C90 1.390(5)
C85 C86 1.390(5)
C85 P5 1.836(3)
C86 C87 1.382(5)
C86 H86 0.9500
C87 C88 1.388(6)
C87 H87 0.9500
C88 C89 1.378(6)
C88 H88 0.9500
C89 C90 1.386(5)
C89 H89 0.9500
C90 H90 0.9500
P5 C91 1.824(7)
P5 C102 1.833(3)
P5 C91' 1.872(9)
C91 C96 1.361(11)
C91 C92 1.377(12)
C92 C93 1.383(10)
C92 H92 0.9500
C93 C94 1.363(11)
C93 H93 0.9500
C94 C95 1.370(10)
C94 H94 0.9500
C95 C96 1.382(10)
C95 H95 0.9500
C96 H96 0.9500
C91' C92' 1.395(10)
C91' C96' 1.400(11)
C92' C93' 1.376(9)
C92' H92' 0.9500
C93' C94' 1.394(10)
C93' H93' 0.9500
C94' C95' 1.360(11)
C94' H94' 0.9500
C95' C96' 1.396(11)
C95' H95' 0.9500
C96' H96' 0.9500
C97 C98 1.382(6)
C97 C102 1.384(5)
C97 H97 0.9500
C98 C99 1.379(6)
C98 H98 0.9500
C99 C100 1.368(6)
C99 H99 0.9500
C100 C101 1.389(5)
C100 H100 0.9500
C101 C102 1.379(5)
C101 H101 0.9500
C103 C108 1.388(5)
C103 C104 1.398(5)
C104 C105 1.389(5)
C104 H104 0.9500
C105 C106 1.390(6)
C105 H105 0.9500
C106 C107 1.374(6)
C106 H106 0.9500
C107 C108 1.390(5)
C107 H107 0.9500
C108 H108 0.9500
C109 C114 1.392(5)
C109 C110 1.397(5)
C110 C111 1.390(5)
C110 H110 0.9500
C111 C112 1.374(5)
C111 H111 0.9500
C112 C113 1.385(5)
C112 H112 0.9500
C113 C114 1.385(5)
C113 H113 0.9500
C114 H114 0.9500
C115 C116 1.383(5)
C115 C120 1.395(5)
C116 C117 1.379(5)
C116 H116 0.9500
C117 C118 1.373(7)
C117 H117 0.9500
C118 C119 1.376(7)
C118 H118 0.9500
C119 C120 1.390(6)
C119 H119 0.9500
C120 H120 0.9500
C121 H12D 0.9800
C121 H12E 0.9800
C121 H12F 0.9800
C122 H12G 0.9800
C122 H12H 0.9800
C122 H12I 0.9800
C123 H12J 0.9800
C123 H12K 0.9800
C123 H12L 0.9800
